data_4328134
loop_
_publ_author_name
'Ana M. Garc\'ia-Deibe'
'Jes\'us Sanmart\'in-Matalobos'
'Concepci\'on Gonz\'alez-Bello'
'Emilio Lence'
'Cristina Portela-Garc\'ia'
'Luis Mart\'inez-Rodr\'iguez'
'Matilde Fondo'

_publ_section_title
;
 Metal-Assisted Ring-Closing/Opening Process of a Chiral
 Tetrahydroquinazoline
;
_journal_name_full 'Inorganic Chemistry'
_journal_page_first 1278
_journal_page_last 1293
_journal_paper_doi 10.1021/ic2017038
_journal_volume 51
_journal_year 2012
_chemical_formula_moiety 'C48 H40 N6 Ni O6 S2, 2(C2 H4 O2)'
_chemical_formula_sum 'C52 H48 N6 Ni O10 S2'
_chemical_formula_weight 1039.79
_chemical_name_systematic
; 
 ? 
;
_space_group_IT_number 15
_symmetry_cell_setting monoclinic
_symmetry_space_group_name_Hall '-C 2yc'
_symmetry_space_group_name_H-M 'C 1 2/c 1'
_atom_sites_solution_hydrogens geom
_atom_sites_solution_primary direct
_atom_sites_solution_secondary difmap
_audit_creation_method SHELXL-97
_cell_angle_alpha 90.00
_cell_angle_beta 108.503(4)
_cell_angle_gamma 90.00
_cell_formula_units_Z 4
_cell_length_a 27.248(3)
_cell_length_b 10.2025(11)
_cell_length_c 17.7389(19)
_cell_measurement_reflns_used 1066
_cell_measurement_temperature 100(2)
_cell_measurement_theta_max 18.6505
_cell_measurement_theta_min 2.338
_cell_volume 4676.5(9)
_computing_cell_refinement 'BRUKER APEX2'
_computing_data_collection 'BRUKER APEX2'
_computing_structure_refinement 'SHELXL-97 (Sheldrick, 1997)'
_computing_structure_solution 'SIR-2004 (Burla, 2004)'
_diffrn_ambient_temperature 100(2)
_diffrn_measured_fraction_theta_full 0.999
_diffrn_measured_fraction_theta_max 0.999
_diffrn_measurement_device_type 'Bruker X8 KappaAPEXII'
_diffrn_measurement_method 'omega and phi scans'
_diffrn_radiation_monochromator graphite
_diffrn_radiation_source 'fine-focus sealed tube'
_diffrn_radiation_type MoK\a
_diffrn_radiation_wavelength 0.71073
_diffrn_reflns_av_R_equivalents 0.0605
_diffrn_reflns_av_sigmaI/netI 0.1044
_diffrn_reflns_limit_h_max 28
_diffrn_reflns_limit_h_min -30
_diffrn_reflns_limit_k_max 11
_diffrn_reflns_limit_k_min 0
_diffrn_reflns_limit_l_max 19
_diffrn_reflns_limit_l_min 0
_diffrn_reflns_number 27131
_diffrn_reflns_theta_full 23.25
_diffrn_reflns_theta_max 23.25
_diffrn_reflns_theta_min 2.15
_exptl_absorpt_coefficient_mu 0.573
_exptl_absorpt_correction_T_max 0.9830
_exptl_absorpt_correction_T_min 0.8543
_exptl_absorpt_correction_type multi-scan
_exptl_absorpt_process_details 'SADABS-2008/1 (Bruker, 2008)'
_exptl_crystal_colour Orange
_exptl_crystal_density_diffrn 1.477
_exptl_crystal_description Plate
_exptl_crystal_F_000 2168
_exptl_crystal_size_max 0.13
_exptl_crystal_size_mid 0.11
_exptl_crystal_size_min 0.03
_refine_diff_density_max 0.403
_refine_diff_density_min -0.688
_refine_diff_density_rms 0.088
_refine_ls_extinction_method none
_refine_ls_goodness_of_fit_ref 1.016
_refine_ls_hydrogen_treatment mixed
_refine_ls_matrix_type full
_refine_ls_number_parameters 327
_refine_ls_number_reflns 3360
_refine_ls_number_restraints 0
_refine_ls_restrained_S_all 1.016
_refine_ls_R_factor_all 0.1218
_refine_ls_R_factor_gt 0.0467
_refine_ls_shift/su_max 0.000
_refine_ls_shift/su_mean 0.000
_refine_ls_structure_factor_coef Fsqd
_refine_ls_weighting_details 'calc w=1/[\s^2^(Fo^2^)+(0.0417P)^2^+6.0625P] where P=(Fo^2^+2Fc^2^)/3'
_refine_ls_weighting_scheme calc
_refine_ls_wR_factor_gt 0.0857
_refine_ls_wR_factor_ref 0.1113
_reflns_number_gt 1994
_reflns_number_total 3360
_reflns_threshold_expression >2sigma(I)
_cod_data_source_file ic2017038_si_001_2.cif
_cod_data_source_block Ni(HLa)2.2AcOH
_cod_original_cell_volume 4676.4(8)
_cod_database_code 4328134

loop_
_symmetry_equiv_pos_as_xyz
'x, y, z'
'-x, y, -z+1/2'
'x+1/2, y+1/2, z'
'-x+1/2, y+1/2, -z+1/2'
'-x, -y, -z'
'x, -y, z-1/2'
'-x+1/2, -y+1/2, -z'
'x+1/2, -y+1/2, z-1/2'

loop_
_atom_site_label
_atom_site_type_symbol
_atom_site_fract_x
_atom_site_fract_y
_atom_site_fract_z
_atom_site_U_iso_or_equiv
_atom_site_adp_type
_atom_site_occupancy
_atom_site_symmetry_multiplicity
_atom_site_calc_flag
_atom_site_refinement_flags
Ni1 Ni 1.0000 0.11063(9) 0.2500 0.0161(3) Uani 1 2 d S
O1 O 1.05559(12) -0.0247(3) 0.24886(18) 0.0200(8) Uani 1 1 d .
N1 N 0.99894(14) 0.1322(4) 0.1390(2) 0.0144(9) Uani 1 1 d .
N2 N 0.92780(17) 0.2517(4) 0.1911(2) 0.0195(11) Uani 1 1 d .
C2 C 0.96951(18) 0.2161(5) 0.0866(3) 0.0179(12) Uani 1 1 d .
C3 C 0.97953(18) 0.2476(5) 0.0168(3) 0.0214(13) Uani 1 1 d .
H3 H 0.9584 0.3096 -0.0190 0.026 Uiso 1 1 calc R
C4 C 1.02004(19) 0.1890(5) -0.0006(3) 0.0234(13) Uani 1 1 d .
H4 H 1.0270 0.2101 -0.0484 0.028 Uiso 1 1 calc R
C4A C 1.05127(17) 0.0970(5) 0.0531(3) 0.0185(12) Uani 1 1 d .
C5 C 1.09447(19) 0.0312(5) 0.0421(3) 0.0258(13) Uani 1 1 d .
H5 H 1.1034 0.0451 -0.0049 0.031 Uiso 1 1 calc R
C6 C 1.12301(19) -0.0523(5) 0.0996(3) 0.0273(13) Uani 1 1 d .
H6 H 1.1517 -0.0964 0.0919 0.033 Uiso 1 1 calc R
C7 C 1.11102(18) -0.0746(4) 0.1700(3) 0.0227(13) Uani 1 1 d .
H7 H 1.1318 -0.1329 0.2089 0.027 Uiso 1 1 calc R
C8 C 1.06950(18) -0.0128(5) 0.1834(3) 0.0178(12) Uani 1 1 d .
C8A C 1.03910(17) 0.0719(4) 0.1228(3) 0.0149(12) Uani 1 1 d .
C9 C 0.92149(18) 0.2668(4) 0.1044(3) 0.0188(12) Uani 1 1 d .
H9 H 0.8916 0.2110 0.0741 0.023 Uiso 1 1 calc R
C9A C 0.92485(17) 0.3683(5) 0.2347(3) 0.0190(12) Uani 1 1 d .
C10 C 0.90960(18) 0.3592(5) 0.3022(3) 0.0239(13) Uani 1 1 d .
H10 H 0.8997 0.2769 0.3179 0.029 Uiso 1 1 calc R
C11 C 0.90896(19) 0.4709(6) 0.3466(3) 0.0328(15) Uani 1 1 d .
H11 H 0.8990 0.4655 0.3933 0.039 Uiso 1 1 calc R
C12 C 0.9230(2) 0.5903(6) 0.3222(3) 0.0362(15) Uani 1 1 d .
H12 H 0.9234 0.6664 0.3533 0.043 Uiso 1 1 calc R
C13 C 0.93618(19) 0.6006(5) 0.2540(3) 0.0324(14) Uani 1 1 d .
H13 H 0.9447 0.6836 0.2373 0.039 Uiso 1 1 calc R
C13A C 0.93710(18) 0.4891(5) 0.2094(3) 0.0199(12) Uani 1 1 d .
C14 C 0.94491(19) 0.4961(5) 0.1287(3) 0.0253(13) Uani 1 1 d .
H14A H 0.9367 0.5854 0.1064 0.030 Uiso 1 1 calc R
H14B H 0.9815 0.4768 0.1340 0.030 Uiso 1 1 calc R
N3 N 0.91077(14) 0.3998(4) 0.0748(2) 0.0192(10) Uani 1 1 d .
S1 S 0.85008(5) 0.44025(13) 0.02687(7) 0.0209(3) Uani 1 1 d .
O2 O 0.85272(12) 0.5710(3) -0.00182(18) 0.0276(9) Uani 1 1 d .
O3 O 0.82989(12) 0.3359(3) -0.02863(18) 0.0267(9) Uani 1 1 d .
C15 C 0.81575(17) 0.4447(5) 0.0949(3) 0.0174(12) Uani 1 1 d .
C16 C 0.78970(18) 0.3362(5) 0.1080(3) 0.0234(13) Uani 1 1 d .
H16 H 0.7872 0.2602 0.0761 0.028 Uiso 1 1 calc R
C17 C 0.76715(18) 0.3377(5) 0.1679(3) 0.0281(14) Uani 1 1 d .
H17 H 0.7488 0.2627 0.1759 0.034 Uiso 1 1 calc R
C18A C 0.77080(18) 0.4466(5) 0.2164(3) 0.0253(13) Uani 1 1 d .
C19 C 0.79582(19) 0.5567(5) 0.2003(3) 0.0269(13) Uani 1 1 d .
H19 H 0.7976 0.6334 0.2315 0.032 Uiso 1 1 calc R
C20 C 0.81802(18) 0.5582(5) 0.1407(3) 0.0227(13) Uani 1 1 d .
H20 H 0.8347 0.6349 0.1306 0.027 Uiso 1 1 calc R
C18 C 0.7500(2) 0.4471(6) 0.2854(3) 0.0411(16) Uani 1 1 d .
H18A H 0.7224 0.5125 0.2762 0.062 Uiso 1 1 calc R
H18B H 0.7779 0.4688 0.3343 0.062 Uiso 1 1 calc R
H18C H 0.7361 0.3602 0.2908 0.062 Uiso 1 1 calc R
O30 O 1.12197(13) -0.1382(3) 0.36217(19) 0.0279(9) Uani 1 1 d .
H30 H 1.0915 -0.0882 0.3137 0.033 Uiso 1 1 d R
O31 O 1.15823(13) 0.0596(4) 0.3804(2) 0.0324(9) Uani 1 1 d .
C30 C 1.15884(19) -0.0549(6) 0.3988(3) 0.0216(12) Uani 1 1 d .
C31 C 1.20158(18) -0.1143(5) 0.4651(3) 0.0303(14) Uani 1 1 d .
H31A H 1.2135 -0.0510 0.5087 0.045 Uiso 1 1 calc R
H31B H 1.2304 -0.1377 0.4458 0.045 Uiso 1 1 calc R
H31C H 1.1888 -0.1932 0.4844 0.045 Uiso 1 1 calc R
H2A H 0.902(2) 0.193(5) 0.195(3) 0.06(2) Uiso 1 1 d .

loop_
_atom_site_aniso_label
_atom_site_aniso_U_11
_atom_site_aniso_U_22
_atom_site_aniso_U_33
_atom_site_aniso_U_23
_atom_site_aniso_U_13
_atom_site_aniso_U_12
Ni1 0.0210(5) 0.0146(5) 0.0122(5) 0.000 0.0046(4) 0.000
O1 0.0234(19) 0.022(2) 0.0117(19) 0.0013(15) 0.0013(15) 0.0045(15)
N1 0.016(2) 0.014(2) 0.013(2) -0.0020(19) 0.0050(18) -0.0006(19)
N2 0.030(3) 0.016(3) 0.013(3) 0.000(2) 0.008(2) 0.006(2)
C2 0.023(3) 0.018(3) 0.014(3) -0.003(2) 0.008(2) -0.006(2)
C3 0.024(3) 0.023(3) 0.015(3) 0.004(2) 0.003(2) 0.005(2)
C4 0.031(3) 0.027(3) 0.013(3) 0.001(2) 0.008(3) -0.002(3)
C4A 0.020(3) 0.019(3) 0.017(3) -0.010(2) 0.007(2) -0.004(2)
C5 0.027(3) 0.033(4) 0.022(3) -0.006(3) 0.014(3) 0.000(3)
C6 0.023(3) 0.027(3) 0.033(3) -0.013(3) 0.010(3) 0.002(3)
C7 0.023(3) 0.014(3) 0.028(3) -0.005(2) 0.003(3) 0.004(2)
C8 0.021(3) 0.015(3) 0.016(3) -0.008(2) 0.002(2) -0.007(2)
C8A 0.017(3) 0.015(3) 0.013(3) -0.006(2) 0.004(2) -0.001(2)
C9 0.026(3) 0.020(3) 0.011(3) 0.004(2) 0.008(2) 0.002(2)
C9A 0.017(3) 0.019(3) 0.017(3) -0.004(2) -0.001(2) 0.002(2)
C10 0.028(3) 0.025(3) 0.019(3) 0.002(3) 0.007(2) 0.013(3)
C11 0.031(3) 0.042(4) 0.020(3) -0.004(3) 0.001(3) 0.021(3)
C12 0.040(4) 0.030(4) 0.026(4) -0.019(3) -0.007(3) 0.014(3)
C13 0.037(3) 0.023(3) 0.027(3) 0.000(3) -0.005(3) 0.004(3)
C13A 0.022(3) 0.021(3) 0.012(3) -0.003(2) -0.002(2) 0.001(2)
C14 0.027(3) 0.016(3) 0.028(3) 0.001(2) 0.003(3) -0.004(2)
N3 0.020(2) 0.014(2) 0.018(2) 0.0039(19) -0.0009(19) 0.0024(19)
S1 0.0221(7) 0.0216(8) 0.0159(7) 0.0000(6) 0.0018(6) 0.0052(6)
O2 0.040(2) 0.018(2) 0.023(2) 0.0121(16) 0.0080(17) 0.0082(17)
O3 0.030(2) 0.029(2) 0.015(2) -0.0098(16) -0.0015(16) -0.0001(17)
C15 0.015(3) 0.020(3) 0.013(3) 0.002(2) 0.000(2) -0.001(2)
C16 0.022(3) 0.023(3) 0.022(3) -0.003(3) 0.003(3) 0.004(3)
C17 0.021(3) 0.028(3) 0.032(3) -0.003(3) 0.005(3) -0.007(3)
C18A 0.017(3) 0.031(3) 0.026(3) -0.006(3) 0.005(3) 0.006(3)
C19 0.027(3) 0.026(3) 0.025(3) -0.003(3) 0.005(3) 0.007(3)
C20 0.025(3) 0.018(3) 0.022(3) 0.002(3) 0.004(3) 0.004(2)
C18 0.044(4) 0.046(4) 0.042(4) -0.015(3) 0.025(3) -0.011(3)
O30 0.032(2) 0.016(2) 0.027(2) 0.0004(16) -0.0041(17) 0.0008(17)
O31 0.031(2) 0.016(2) 0.046(3) 0.0040(19) 0.0064(19) 0.0022(18)
C30 0.022(3) 0.023(3) 0.021(3) -0.011(3) 0.009(3) -0.001(3)
C31 0.028(3) 0.032(3) 0.022(3) -0.003(3) -0.004(3) 0.004(3)

loop_
_atom_type_symbol
_atom_type_description
_atom_type_scat_dispersion_real
_atom_type_scat_dispersion_imag
_atom_type_scat_source
C C 0.0033 0.0016 'International Tables Vol C Tables 4.2.6.8 and 6.1.1.4'
H H 0.0000 0.0000 'International Tables Vol C Tables 4.2.6.8 and 6.1.1.4'
N N 0.0061 0.0033 'International Tables Vol C Tables 4.2.6.8 and 6.1.1.4'
O O 0.0106 0.0060 'International Tables Vol C Tables 4.2.6.8 and 6.1.1.4'
S S 0.1246 0.1234 'International Tables Vol C Tables 4.2.6.8 and 6.1.1.4'
Ni Ni 0.3393 1.1124 'International Tables Vol C Tables 4.2.6.8 and 6.1.1.4'

loop_
_geom_angle_atom_site_label_1
_geom_angle_atom_site_label_2
_geom_angle_atom_site_label_3
_geom_angle
_geom_angle_site_symmetry_1
_geom_angle_site_symmetry_3
N1 Ni1 N1 167.2(2) . 2_755
N1 Ni1 O1 107.92(13) . 2_755
N1 Ni1 O1 80.92(14) 2_755 2_755
N1 Ni1 O1 80.93(14) . .
N1 Ni1 O1 107.92(13) 2_755 .
O1 Ni1 O1 95.56(18) 2_755 .
N1 Ni1 N2 96.80(14) . 2_755
N1 Ni1 N2 75.37(14) 2_755 2_755
O1 Ni1 N2 154.99(12) 2_755 2_755
O1 Ni1 N2 84.38(14) . 2_755
N1 Ni1 N2 75.37(14) . .
N1 Ni1 N2 96.80(14) 2_755 .
O1 Ni1 N2 84.37(14) 2_755 .
O1 Ni1 N2 154.99(12) . .
N2 Ni1 N2 106.1(2) 2_755 .
C8 O1 Ni1 111.2(3) . .
C2 N1 C8A 119.4(4) . .
C2 N1 Ni1 125.7(3) . .
C8A N1 Ni1 113.7(3) . .
C9A N2 C9 117.4(4) . .
C9A N2 Ni1 116.2(3) . .
C9 N2 Ni1 108.7(3) . .
C9A N2 H2A 109(3) . .
C9 N2 H2A 108(3) . .
Ni1 N2 H2A 96(3) . .
N1 C2 C3 121.8(4) . .
N1 C2 C9 116.1(4) . .
C3 C2 C9 121.9(4) . .
C4 C3 C2 119.9(5) . .
C4 C3 H3 120.0 . .
C2 C3 H3 120.0 . .
C3 C4 C4A 119.5(4) . .
C3 C4 H4 120.2 . .
C4A C4 H4 120.2 . .
C8A C4A C4 117.1(4) . .
C8A C4A C5 118.2(5) . .
C4 C4A C5 124.7(5) . .
C6 C5 C4A 119.4(5) . .
C6 C5 H5 120.3 . .
C4A C5 H5 120.3 . .
C5 C6 C7 121.8(5) . .
C5 C6 H6 119.1 . .
C7 C6 H6 119.1 . .
C8 C7 C6 120.9(5) . .
C8 C7 H7 119.6 . .
C6 C7 H7 119.6 . .
O1 C8 C7 125.6(4) . .
O1 C8 C8A 117.0(4) . .
C7 C8 C8A 117.4(5) . .
N1 C8A C4A 122.2(4) . .
N1 C8A C8 115.4(4) . .
C4A C8A C8 122.3(4) . .
N3 C9 N2 114.3(4) . .
N3 C9 C2 109.2(4) . .
N2 C9 C2 110.5(4) . .
N3 C9 H9 107.5 . .
N2 C9 H9 107.5 . .
C2 C9 H9 107.5 . .
C13A C9A C10 120.4(4) . .
C13A C9A N2 120.1(4) . .
C10 C9A N2 119.5(4) . .
C11 C10 C9A 119.7(5) . .
C11 C10 H10 120.2 . .
C9A C10 H10 120.2 . .
C12 C11 C10 119.3(5) . .
C12 C11 H11 120.3 . .
C10 C11 H11 120.3 . .
C13 C12 C11 121.2(5) . .
C13 C12 H12 119.4 . .
C11 C12 H12 119.4 . .
C12 C13 C13A 119.8(5) . .
C12 C13 H13 120.1 . .
C13A C13 H13 120.1 . .
C9A C13A C13 119.5(5) . .
C9A C13A C14 117.9(4) . .
C13 C13A C14 122.2(5) . .
N3 C14 C13A 109.4(4) . .
N3 C14 H14A 109.8 . .
C13A C14 H14A 109.8 . .
N3 C14 H14B 109.8 . .
C13A C14 H14B 109.8 . .
H14A C14 H14B 108.2 . .
C9 N3 C14 112.0(4) . .
C9 N3 S1 118.2(3) . .
C14 N3 S1 119.3(3) . .
O3 S1 O2 119.8(2) . .
O3 S1 N3 105.7(2) . .
O2 S1 N3 105.0(2) . .
O3 S1 C15 108.7(2) . .
O2 S1 C15 108.6(2) . .
N3 S1 C15 108.6(2) . .
C16 C15 C20 119.7(4) . .
C16 C15 S1 121.0(4) . .
C20 C15 S1 119.1(4) . .
C15 C16 C17 120.0(5) . .
C15 C16 H16 120.0 . .
C17 C16 H16 120.0 . .
C16 C17 C18A 121.4(5) . .
C16 C17 H17 119.3 . .
C18A C17 H17 119.3 . .
C17 C18A C19 117.6(5) . .
C17 C18A C18 122.4(5) . .
C19 C18A C18 120.0(5) . .
C20 C19 C18A 122.0(5) . .
C20 C19 H19 119.0 . .
C18A C19 H19 119.0 . .
C19 C20 C15 119.1(5) . .
C19 C20 H20 120.4 . .
C15 C20 H20 120.4 . .
C18A C18 H18A 109.5 . .
C18A C18 H18B 109.5 . .
H18A C18 H18B 109.5 . .
C18A C18 H18C 109.5 . .
H18A C18 H18C 109.5 . .
H18B C18 H18C 109.5 . .
C30 O30 H30 110.5 . .
O31 C30 O30 123.0(5) . .
O31 C30 C31 122.9(5) . .
O30 C30 C31 114.0(5) . .
C30 C31 H31A 109.5 . .
C30 C31 H31B 109.5 . .
H31A C31 H31B 109.5 . .
C30 C31 H31C 109.5 . .
H31A C31 H31C 109.5 . .
H31B C31 H31C 109.5 . .

loop_
_geom_bond_atom_site_label_1
_geom_bond_atom_site_label_2
_geom_bond_distance
_geom_bond_site_symmetry_2
Ni1 N1 1.973(3) .
Ni1 N1 1.973(3) 2_755
Ni1 O1 2.054(3) 2_755
Ni1 O1 2.054(3) .
Ni1 N2 2.394(4) 2_755
Ni1 N2 2.394(4) .
O1 C8 1.337(5) .
N1 C2 1.328(6) .
N1 C8A 1.363(5) .
N2 C9A 1.435(6) .
N2 C9 1.499(5) .
N2 H2A 0.94(5) .
C2 C3 1.389(6) .
C2 C9 1.531(6) .
C3 C4 1.374(6) .
C3 H3 0.9500 .
C4 C4A 1.413(6) .
C4 H4 0.9500 .
C4A C8A 1.402(6) .
C4A C5 1.421(6) .
C5 C6 1.367(7) .
C5 H5 0.9500 .
C6 C7 1.406(7) .
C6 H6 0.9500 .
C7 C8 1.379(6) .
C7 H7 0.9500 .
C8 C8A 1.422(6) .
C9 N3 1.451(5) .
C9 H9 1.0000 .
C9A C13A 1.388(6) .
C9A C10 1.390(6) .
C10 C11 1.389(7) .
C10 H10 0.9500 .
C11 C12 1.387(7) .
C11 H11 0.9500 .
C12 C13 1.371(7) .
C12 H12 0.9500 .
C13 C13A 1.391(7) .
C13 H13 0.9500 .
C13A C14 1.514(6) .
C14 N3 1.476(6) .
C14 H14A 0.9900 .
C14 H14B 0.9900 .
N3 S1 1.654(4) .
S1 O3 1.436(3) .
S1 O2 1.438(3) .
S1 C15 1.746(5) .
C15 C16 1.374(6) .
C15 C20 1.405(6) .
C16 C17 1.385(6) .
C16 H16 0.9500 .
C17 C18A 1.389(7) .
C17 H17 0.9500 .
C18A C19 1.390(7) .
C18A C18 1.505(7) .
C19 C20 1.375(6) .
C19 H19 0.9500 .
C20 H20 0.9500 .
C18 H18A 0.9800 .
C18 H18B 0.9800 .
C18 H18C 0.9800 .
O30 C30 1.320(5) .
O30 H30 1.1115 .
O31 C30 1.212(5) .
C30 C31 1.496(6) .
C31 H31A 0.9800 .
C31 H31B 0.9800 .
C31 H31C 0.9800 .

loop_
_geom_hbond_atom_site_label_D
_geom_hbond_atom_site_label_H
_geom_hbond_atom_site_label_A
_geom_hbond_distance_DH
_geom_hbond_distance_HA
_geom_hbond_distance_DA
_geom_hbond_angle_DHA
_geom_hbond_site_symmetry_A
N2 H2A O31 0.94(5) 2.23(5) 3.009(5) 140(4) 2_755
N2 H2A O1 0.94(5) 2.55(5) 2.997(5) 110(4) 2_755
O30 H30 O1 1.11 1.41 2.519(4) 176 .

loop_
_geom_torsion_atom_site_label_1
_geom_torsion_atom_site_label_2
_geom_torsion_atom_site_label_3
_geom_torsion_atom_site_label_4
_geom_torsion
_geom_torsion_site_symmetry_1
N1 Ni1 O1 C8 11.5(3) .
N1 Ni1 O1 C8 -158.9(3) 2_755
O1 Ni1 O1 C8 118.8(3) 2_755
N2 Ni1 O1 C8 -86.3(3) 2_755
N2 Ni1 O1 C8 30.2(5) .
N1 Ni1 N1 C2 -44.1(3) 2_755
O1 Ni1 N1 C2 88.3(4) 2_755
O1 Ni1 N1 C2 -178.8(4) .
N2 Ni1 N1 C2 -95.6(4) 2_755
N2 Ni1 N1 C2 9.3(4) .
N1 Ni1 N1 C8A 123.1(3) 2_755
O1 Ni1 N1 C8A -104.5(3) 2_755
O1 Ni1 N1 C8A -11.6(3) .
N2 Ni1 N1 C8A 71.6(3) 2_755
N2 Ni1 N1 C8A 176.5(3) .
N1 Ni1 N2 C9A -131.2(4) .
N1 Ni1 N2 C9A 38.5(4) 2_755
O1 Ni1 N2 C9A 118.6(3) 2_755
O1 Ni1 N2 C9A -150.3(3) .
N2 Ni1 N2 C9A -38.2(3) 2_755
N1 Ni1 N2 C9 3.8(3) .
N1 Ni1 N2 C9 173.5(3) 2_755
O1 Ni1 N2 C9 -106.4(3) 2_755
O1 Ni1 N2 C9 -15.3(5) .
N2 Ni1 N2 C9 96.8(3) 2_755
C8A N1 C2 C3 -2.2(7) .
Ni1 N1 C2 C3 164.3(3) .
C8A N1 C2 C9 172.9(4) .
Ni1 N1 C2 C9 -20.6(6) .
N1 C2 C3 C4 1.7(7) .
C9 C2 C3 C4 -173.1(4) .
C2 C3 C4 C4A -0.1(7) .
C3 C4 C4A C8A -0.8(7) .
C3 C4 C4A C5 -179.3(4) .
C8A C4A C5 C6 -0.9(7) .
C4 C4A C5 C6 177.6(5) .
C4A C5 C6 C7 -0.4(7) .
C5 C6 C7 C8 0.3(7) .
Ni1 O1 C8 C7 169.6(4) .
Ni1 O1 C8 C8A -9.7(5) .
C6 C7 C8 O1 -178.3(4) .
C6 C7 C8 C8A 1.0(7) .
C2 N1 C8A C4A 1.3(6) .
Ni1 N1 C8A C4A -166.8(3) .
C2 N1 C8A C8 178.0(4) .
Ni1 N1 C8A C8 9.9(5) .
C4 C4A C8A N1 0.2(7) .
C5 C4A C8A N1 178.8(4) .
C4 C4A C8A C8 -176.3(4) .
C5 C4A C8A C8 2.3(7) .
O1 C8 C8A N1 0.2(6) .
C7 C8 C8A N1 -179.1(4) .
O1 C8 C8A C4A 177.0(4) .
C7 C8 C8A C4A -2.4(7) .
C9A N2 C9 N3 -2.6(6) .
Ni1 N2 C9 N3 -137.0(3) .
C9A N2 C9 C2 121.0(4) .
Ni1 N2 C9 C2 -13.4(4) .
N1 C2 C9 N3 147.9(4) .
C3 C2 C9 N3 -37.0(6) .
N1 C2 C9 N2 21.4(6) .
C3 C2 C9 N2 -163.6(4) .
C9 N2 C9A C13A -25.8(6) .
Ni1 N2 C9A C13A 105.3(4) .
C9 N2 C9A C10 154.1(4) .
Ni1 N2 C9A C10 -74.8(5) .
C13A C9A C10 C11 -3.0(7) .
N2 C9A C10 C11 177.1(4) .
C9A C10 C11 C12 0.8(7) .
C10 C11 C12 C13 1.6(8) .
C11 C12 C13 C13A -1.8(8) .
C10 C9A C13A C13 2.8(7) .
N2 C9A C13A C13 -177.3(4) .
C10 C9A C13A C14 -170.2(4) .
N2 C9A C13A C14 9.7(6) .
C12 C13 C13A C9A -0.3(7) .
C12 C13 C13A C14 172.3(5) .
C9A C13A C14 N3 32.4(6) .
C13 C13A C14 N3 -140.3(5) .
N2 C9 N3 C14 45.4(5) .
C2 C9 N3 C14 -78.9(5) .
N2 C9 N3 S1 -99.2(4) .
C2 C9 N3 S1 136.5(3) .
C13A C14 N3 C9 -59.9(5) .
C13A C14 N3 S1 84.3(4) .
C9 N3 S1 O3 -46.5(4) .
C14 N3 S1 O3 171.5(3) .
C9 N3 S1 O2 -174.1(3) .
C14 N3 S1 O2 43.9(4) .
C9 N3 S1 C15 70.0(4) .
C14 N3 S1 C15 -72.1(4) .
O3 S1 C15 C16 22.1(4) .
O2 S1 C15 C16 153.9(4) .
N3 S1 C15 C16 -92.4(4) .
O3 S1 C15 C20 -162.4(3) .
O2 S1 C15 C20 -30.6(4) .
N3 S1 C15 C20 83.1(4) .
C20 C15 C16 C17 -2.0(7) .
S1 C15 C16 C17 173.5(4) .
C15 C16 C17 C18A -1.0(7) .
C16 C17 C18A C19 3.1(7) .
C16 C17 C18A C18 -175.5(5) .
C17 C18A C19 C20 -2.3(7) .
C18 C18A C19 C20 176.2(5) .
C18A C19 C20 C15 -0.5(7) .
C16 C15 C20 C19 2.7(7) .
S1 C15 C20 C19 -172.9(4) .
